data_7151160
loop_
_publ_author_name
'Vr\'abel, Milan'
'Pohl, Radek'
'Klepet\'arov\'a, Blanka'
'Votruba, Ivan'
'Hocek, Michal'

_publ_section_title
;
 Synthesis of 2'-deoxyadenosine nucleosides bearing bipyridine-type
 ligands and their Ru-complexes in position 8 through cross-coupling
 reactions.
;
_journal_issue 17
_journal_name_full 'Organic &amp; biomolecular chemistry'
_journal_page_first 2849
_journal_page_last 2857
_journal_paper_doi 10.1039/b709245h
_journal_volume 5
_journal_year 2007
_chemical_absolute_configuration unk
_chemical_formula_moiety 'C28 H23 N7 O3, C28 H22 N7 O3'
_chemical_formula_sum 'C28 H23 N7 O3'
_chemical_formula_weight 505.53
_chemical_name_common 8-((1'',10'''-phenantroline-2''-yl)phenyl)-2'-deoxyadenosine
_chemical_name_systematic 8-[(1'',10'''-phenantroline-2''-yl]phenyl]-2'-deoxyadenosine
_space_group_IT_number 1
_symmetry_cell_setting triclinic
_symmetry_Int_Tables_number 1
_symmetry_space_group_name_Hall 'P 1'
_symmetry_space_group_name_H-M 'P 1'
_atom_sites_solution_hydrogens geom
_atom_sites_solution_primary direct
_audit_creation_date 07-06-15
_audit_creation_method CRYSTALS_ver_12.84
_cell_angle_alpha 96.79(3)
_cell_angle_beta 106.00(3)
_cell_angle_gamma 105.90(3)
_cell_formula_units_Z 2
_cell_length_a 10.790(4)
_cell_length_b 10.800(3)
_cell_length_c 13.163(4)
_cell_measurement_reflns_used 0
_cell_measurement_temperature 150
_cell_measurement_theta_max 77
_cell_measurement_theta_min 4
_cell_volume 1386.6(9)
_computing_cell_refinement 'CrysAlis RED, (Oxford Diffraction, 2002)'
_computing_data_collection 'Xcalibur, (Oxford Diffraction, 2002)'
_computing_data_reduction 'CrysAlis RED, (Oxford Diffraction, 2002)'
_computing_molecular_graphics 'CAMERON (Watkin et al., 1996)'
_computing_publication_material 'CRYSTALS (Betteridge et al., 2003)'
_computing_structure_refinement 'CRYSTALS (Betteridge et al., 2003)'
_computing_structure_solution 'SIR92 (Altomare et al., 1994)'
_diffrn_ambient_temperature 150
_diffrn_measured_fraction_theta_full 0.996
_diffrn_measured_fraction_theta_max 0.978
_diffrn_measurement_device_type 'Oxford Diffraction XCALIBUR'
_diffrn_measurement_method '\f & \w scans'
_diffrn_radiation_monochromator graphite
_diffrn_radiation_probe x-ray
_diffrn_radiation_type 'Cu K\a'
_diffrn_radiation_wavelength 1.54184
_diffrn_reflns_av_R_equivalents 0.056
_diffrn_reflns_limit_h_max 12
_diffrn_reflns_limit_h_min -13
_diffrn_reflns_limit_k_max 13
_diffrn_reflns_limit_k_min -13
_diffrn_reflns_limit_l_max 16
_diffrn_reflns_limit_l_min 0
_diffrn_reflns_number 5801
_diffrn_reflns_theta_full 71.623
_diffrn_reflns_theta_max 77.851
_diffrn_reflns_theta_min 4.353
_diffrn_standards_number 0
_exptl_absorpt_coefficient_mu 0.671
_exptl_absorpt_correction_T_max 0.89
_exptl_absorpt_correction_T_min 0.88
_exptl_absorpt_correction_type analytical
_exptl_absorpt_process_details
;
Analytical Absorption (De Meulenaer & Tompa, 1965)
;
_exptl_crystal_colour 'light yellow'
_exptl_crystal_density_diffrn 1.210
_exptl_crystal_description prism
_exptl_crystal_F_000 527
_exptl_crystal_size_max 0.63
_exptl_crystal_size_mid 0.19
_exptl_crystal_size_min 0.17
_platon_squeeze_details
;
The methanol solvent molecules were not modelled and the disordered
density was taken into account using the SQUEEZE/PLATON procedure.
;
_refine_diff_density_max 0.43
_refine_diff_density_min -0.26
_refine_ls_extinction_method None
_refine_ls_goodness_of_fit_ref 0.9870
_refine_ls_hydrogen_treatment constr
_refine_ls_matrix_type full
_refine_ls_number_parameters 685
_refine_ls_number_reflns 2973
_refine_ls_number_restraints 3
_refine_ls_R_factor_all 0.0894
_refine_ls_R_factor_gt 0.0576
_refine_ls_shift/su_max 0.003747
_refine_ls_structure_factor_coef F
_refine_ls_weighting_details
;
Method, part 1, Chebychev polynomial, (Watkin, 1994, Prince, 1982)
[weight] = 1.0/[A~0~*T~0~(x)+A~1~*T~1~(x) ... +A~n-1~]*T~n-1~(x)]
where A~i~ are the Chebychev coefficients listed below and x= Fcalc/Fmax
Method = Robust Weighting (Prince, 1982)
W = [weight] * [1-(deltaF/6*sigmaF)^2^]^2^
A~i~ are:
17.3 5.05 15.0
;
_refine_ls_weighting_scheme calc
_refine_ls_wR_factor_all 0.0920
_refine_ls_wR_factor_gt 0.0712
_refine_ls_wR_factor_ref 0.0712
_reflns_limit_h_max 12
_reflns_limit_h_min -13
_reflns_limit_k_max 13
_reflns_limit_k_min -13
_reflns_limit_l_max 16
_reflns_limit_l_min 0
_reflns_number_gt 2973
_reflns_number_total 5801
_reflns_threshold_expression I>2.0\s(I)
_cod_data_source_file b709245h.txt
_cod_data_source_block 9c
_cod_original_cell_volume 1386.5(9)
_cod_database_code 7151160

loop_
_symmetry_equiv_pos_as_xyz
x,y,z

loop_
_atom_site_label
_atom_site_type_symbol
_atom_site_fract_x
_atom_site_fract_y
_atom_site_fract_z
_atom_site_U_iso_or_equiv
_atom_site_occupancy
_atom_site_adp_type
_atom_site_refinement_flags_posn
_atom_site_refinement_flags_adp
_atom_site_refinement_flags_occupancy
_atom_site_disorder_assembly
_atom_site_disorder_group
_atom_site_attached_hydrogens
O16 O -0.5637(6) -1.1453(5) -0.7703(4) 0.0720 1.0000 Uani . . . . . .
O17 O -0.5134(7) -1.0310(5) -0.4347(4) 0.0838 1.0000 Uani . . . . . .
O18 O -0.4420(7) -0.8872(6) -0.6210(6) 0.0785 1.0000 Uani . . . . . .
O54 O -0.7653(9) -0.3972(7) -0.7070(6) 0.1034 1.0000 Uani . . . . . .
O55 O -1.1376(8) -0.3957(6) -0.6188(6) 0.0930 1.0000 Uani . . . . . .
O56 O -0.9734(7) -0.6228(6) -0.6789(6) 0.0917 1.0000 Uani . . . . . .
N1 N -0.7290(6) -0.8534(6) -1.0016(5) 0.0507 1.0000 Uani . . . . . .
N3 N -0.6523(6) -0.9418(6) -0.8431(5) 0.0506 1.0000 Uani . . . . . .
N7 N -0.6107(7) -0.7922(6) -0.6768(5) 0.0533 1.0000 Uani . . . . . .
N9 N -0.6598(7) -0.6219(6) -0.7444(5) 0.0499 1.0000 Uani . . . . . .
N10 N -0.7517(6) -0.6454(6) -0.9907(5) 0.0493 1.0000 Uani . . . . . .
N25 N -0.4103(7) -0.2137(6) -0.2228(6) 0.0581 1.0000 Uani . . . . . .
N33 N -0.2178(8) 0.0346(7) -0.1733(8) 0.0762 1.0000 Uani . . . . . .
N39 N -0.8661(7) -0.6959(6) -0.2374(5) 0.0507 1.0000 Uani . . . . . .
N41 N -0.9614(7) -0.6169(6) -0.3927(5) 0.0553 1.0000 Uani . . . . . .
N45 N -1.0043(6) -0.7700(6) -0.5638(5) 0.0492 1.0000 Uani . . . . . .
N47 N -0.9244(7) -0.9240(6) -0.4919(5) 0.0553 1.0000 Uani . . . . . .
N48 N -0.8254(9) -0.8968(7) -0.2470(6) 0.0713 1.0000 Uani . . . . . .
N63 N -1.1740(6) -1.3247(6) -1.0185(5) 0.0508 1.0000 Uani . . . . . .
N71 N -1.3526(7) -1.5704(6) -1.0503(7) 0.0646 1.0000 Uani . . . . . .
C2 C -0.6939(8) -0.9441(8) -0.9485(7) 0.0531 1.0000 Uani . . . . . .
C4 C -0.6448(8) -0.8281(8) -0.7848(7) 0.0546 1.0000 Uani . . . . . .
C5 C -0.6758(7) -0.7239(7) -0.8261(6) 0.0460 1.0000 Uani . . . . . .
C6 C -0.7219(7) -0.7428(7) -0.9412(6) 0.0458 1.0000 Uani . . . . . .
C8 C -0.6189(7) -0.6636(7) -0.6571(6) 0.0486 1.0000 Uani . . . . . .
C11 C -0.5540(8) -0.8617(7) -0.5977(6) 0.0557 1.0000 Uani . . . . . .
C12 C -0.6512(9) -0.9911(7) -0.5969(6) 0.0670 1.0000 Uani . . . . . .
C13 C -0.5510(11) -1.0623(8) -0.5507(7) 0.0732 1.0000 Uani . . . . . .
C14 C -0.4280(11) -1.0062(10) -0.5896(7) 0.0794 1.0000 Uani . . . . . .
C15 C -0.4291(11) -1.0987(10) -0.6877(8) 0.0865 1.0000 Uani . . . . . .
C19 C -0.5860(8) -0.5829(8) -0.5478(5) 0.0503 1.0000 Uani . . . . . .
C20 C -0.6356(9) -0.6325(7) -0.4685(7) 0.0579 1.0000 Uani . . . . . .
C21 C -0.6042(8) -0.5530(8) -0.3658(6) 0.0544 1.0000 Uani . . . . . .
C22 C -0.5274(8) -0.4218(7) -0.3461(7) 0.0541 1.0000 Uani . . . . . .
C23 C -0.4790(8) -0.3707(8) -0.4279(7) 0.0562 1.0000 Uani . . . . . .
C24 C -0.5113(9) -0.4497(8) -0.5259(6) 0.0561 1.0000 Uani . . . . . .
C26 C -0.4979(8) -0.3302(8) -0.2407(6) 0.0516 1.0000 Uani . . . . . .
C27 C -0.5629(9) -0.3741(10) -0.1660(8) 0.0690 1.0000 Uani . . . . . .
C28 C -0.5371(11) -0.2846(11) -0.0737(7) 0.0751 1.0000 Uani . . . . . .
C29 C -0.4488(9) -0.1601(9) -0.0504(8) 0.0662 1.0000 Uani . . . . . .
C30 C -0.3819(7) -0.1261(8) -0.1267(8) 0.0630 1.0000 Uani . . . . . .
C31 C -0.4194(11) -0.0656(11) 0.0399(8) 0.0764 1.0000 Uani . . . . . .
C32 C -0.3373(13) 0.0485(13) 0.0608(8) 0.0907 1.0000 Uani . . . . . .
C34 C -0.1323(11) 0.1541(9) -0.1577(13) 0.1040 1.0000 Uani . . . . . .
C35 C -0.1051(13) 0.2507(10) -0.0597(14) 0.1086 1.0000 Uani . . . . . .
C36 C -0.1683(14) 0.2162(14) 0.0060(14) 0.1093 1.0000 Uani . . . . . .
C37 C -0.2577(10) 0.0924(9) -0.0124(9) 0.0760 1.0000 Uani . . . . . .
C38 C -0.2858(8) 0.0037(8) -0.1068(9) 0.0717 1.0000 Uani . . . . . .
C40 C -0.9110(8) -0.6093(7) -0.2878(6) 0.0521 1.0000 Uani . . . . . .
C42 C -0.9579(8) -0.7276(6) -0.4504(6) 0.0463 1.0000 Uani . . . . . .
C43 C -0.9138(9) -0.8246(7) -0.4092(6) 0.0532 1.0000 Uani . . . . . .
C44 C -0.8667(9) -0.8101(7) -0.2973(6) 0.0553 1.0000 Uani . . . . . .
C46 C -0.9786(9) -0.8876(7) -0.5835(7) 0.0567 1.0000 Uani . . . . . .
C49 C -1.0736(9) -0.7139(8) -0.6475(7) 0.0591 1.0000 Uani . . . . . .
C50 C -1.1580(10) -0.6340(10) -0.6181(8) 0.0738 1.0000 Uani . . . . . .
C51 C -1.0720(10) -0.4917(8) -0.6052(8) 0.0722 1.0000 Uani . . . . . .
C52 C -0.9774(12) -0.4966(9) -0.6730(7) 0.0787 1.0000 Uani . . . . . .
C53 C -0.8400(11) -0.4009(9) -0.6338(9) 0.0832 1.0000 Uani . . . . . .
C57 C -1.0025(8) -0.9631(6) -0.6914(7) 0.0508 1.0000 Uani . . . . . .
C58 C -0.9739(7) -0.9054(7) -0.7724(6) 0.0429 1.0000 Uani . . . . . .
C59 C -0.9975(8) -0.9815(7) -0.8716(6) 0.0492 1.0000 Uani . . . . . .
C60 C -1.0542(7) -1.1178(7) -0.8943(6) 0.0445 1.0000 Uani . . . . . .
C61 C -1.0812(8) -1.1765(7) -0.8103(6) 0.0508 1.0000 Uani . . . . . .
C62 C -1.0584(9) -1.0999(8) -0.7124(7) 0.0638 1.0000 Uani . . . . . .
C64 C -1.0892(7) -1.2003(7) -1.0024(6) 0.0478 1.0000 Uani . . . . . .
C65 C -1.0355(9) -1.1562(8) -1.0811(6) 0.0578 1.0000 Uani . . . . . .
C66 C -1.0631(8) -1.2420(9) -1.1783(7) 0.0618 1.0000 Uani . . . . . .
C67 C -1.1520(8) -1.3716(9) -1.1952(6) 0.0608 1.0000 Uani . . . . . .
C68 C -1.2065(8) -1.4083(7) -1.1142(6) 0.0510 1.0000 Uani . . . . . .
C69 C -1.1847(10) -1.4660(10) -1.2966(7) 0.0734 1.0000 Uani . . . . . .
C70 C -1.2716(9) -1.5912(9) -1.3129(8) 0.0696 1.0000 Uani . . . . . .
C72 C -1.4392(9) -1.6908(8) -1.0708(9) 0.0746 1.0000 Uani . . . . . .
C73 C -1.4774(10) -1.7852(9) -1.1677(9) 0.0759 1.0000 Uani . . . . . .
C74 C -1.4206(9) -1.7566(8) -1.2451(7) 0.0729 1.0000 Uani . . . . . .
C75 C -1.3278(10) -1.6295(9) -1.2316(8) 0.0732 1.0000 Uani . . . . . .
C76 C -1.2967(9) -1.5370(8) -1.1326(6) 0.0572 1.0000 Uani . . . . . .
H21 H -0.6990 -1.0211 -0.9930 0.0646 1.0000 Uiso R . . . . .
H111 H -0.5228 -0.8055 -0.5252 0.0680 1.0000 Uiso R . . . . .
H121 H -0.7104 -1.0361 -0.6692 0.0783 1.0000 Uiso R . . . . .
H122 H -0.7066 -0.9803 -0.5519 0.0780 1.0000 Uiso R . . . . .
H131 H -0.5924 -1.1578 -0.5774 0.0869 1.0000 Uiso R . . . . .
H141 H -0.3440 -0.9882 -0.5294 0.1001 1.0000 Uiso R . . . . .
H151 H -0.4070 -1.1750 -0.6649 0.1120 1.0000 Uiso R . . . . .
H152 H -0.3611 -1.0522 -0.7170 0.1120 1.0000 Uiso R . . . . .
H201 H -0.6918 -0.7202 -0.4846 0.0671 1.0000 Uiso R . . . . .
H211 H -0.6345 -0.5879 -0.3122 0.0628 1.0000 Uiso R . . . . .
H231 H -0.4262 -0.2831 -0.4150 0.0712 1.0000 Uiso R . . . . .
H241 H -0.4829 -0.4158 -0.5800 0.0698 1.0000 Uiso R . . . . .
H271 H -0.6217 -0.4602 -0.1791 0.0767 1.0000 Uiso R . . . . .
H281 H -0.5816 -0.3113 -0.0255 0.0922 1.0000 Uiso R . . . . .
H311 H -0.4629 -0.0884 0.0902 0.0828 1.0000 Uiso R . . . . .
H321 H -0.3257 0.1075 0.1241 0.1031 1.0000 Uiso R . . . . .
H341 H -0.0893 0.1766 -0.2086 0.1199 1.0000 Uiso R . . . . .
H351 H -0.0434 0.3348 -0.0459 0.1130 1.0000 Uiso R . . . . .
H361 H -0.1524 0.2771 0.0683 0.1221 1.0000 Uiso R . . . . .
H401 H -0.9053 -0.5326 -0.2432 0.0640 1.0000 Uiso R . . . . .
H491 H -1.1319 -0.7866 -0.7089 0.0686 1.0000 Uiso R . . . . .
H501 H -1.2418 -0.6494 -0.6771 0.0865 1.0000 Uiso R . . . . .
H502 H -1.1797 -0.6521 -0.5537 0.0855 1.0000 Uiso R . . . . .
H511 H -1.0094 -0.4630 -0.5292 0.0896 1.0000 Uiso R . . . . .
H521 H -1.0239 -0.4889 -0.7475 0.0936 1.0000 Uiso R . . . . .
H531 H -0.8488 -0.3136 -0.6178 0.1050 1.0000 Uiso R . . . . .
H532 H -0.7883 -0.4203 -0.5668 0.1048 1.0000 Uiso R . . . . .
H581 H -0.9383 -0.8140 -0.7617 0.0521 1.0000 Uiso R . . . . .
H591 H -0.9742 -0.9389 -0.9248 0.0612 1.0000 Uiso R . . . . .
H611 H -1.1151 -1.2680 -0.8205 0.0618 1.0000 Uiso R . . . . .
H621 H -1.0800 -1.1390 -0.6569 0.0737 1.0000 Uiso R . . . . .
H651 H -0.9808 -1.0681 -1.0697 0.0688 1.0000 Uiso R . . . . .
H661 H -1.0248 -1.2145 -1.2299 0.0709 1.0000 Uiso R . . . . .
H691 H -1.1460 -1.4398 -1.3491 0.0907 1.0000 Uiso R . . . . .
H701 H -1.2935 -1.6505 -1.3777 0.0771 1.0000 Uiso R . . . . .
H721 H -1.4769 -1.7148 -1.0183 0.0859 1.0000 Uiso R . . . . .
H731 H -1.5413 -1.8659 -1.1774 0.0818 1.0000 Uiso R . . . . .
H741 H -1.4413 -1.8196 -1.3063 0.0742 1.0000 Uiso R . . . . .
H19 H -0.7510 -0.5743 -0.9536 0.0561 1.0000 Uiso R . . . . .
H24 H -0.8209 -0.9661 -0.2838 0.0934 1.0000 Uiso R . . . . .
H25 H -0.7706 -0.6535 -1.0594 0.0563 1.0000 Uiso R . . . . .
H29 H -0.8021 -0.8840 -0.1768 0.0928 1.0000 Uiso R . . . . .
H36 H -0.5884 -1.0911 -0.8022 0.1092 1.0000 Uiso R . . . . .
H77 H -0.4529 -0.9704 -0.4421 0.1242 1.0000 Uiso R . . . . .
H1 H -0.7907 -0.4793 -0.7244 0.1640 1.0000 Uiso R . . . . .

loop_
_atom_site_aniso_label
_atom_site_aniso_U_11
_atom_site_aniso_U_22
_atom_site_aniso_U_33
_atom_site_aniso_U_23
_atom_site_aniso_U_13
_atom_site_aniso_U_12
O16 0.110(5) 0.050(3) 0.058(3) 0.004(2) 0.021(3) 0.037(3)
O17 0.130(5) 0.069(3) 0.048(3) 0.011(2) 0.005(3) 0.051(3)
O18 0.082(4) 0.072(4) 0.084(4) 0.017(3) 0.012(3) 0.044(3)
O54 0.136(6) 0.082(4) 0.114(5) 0.023(4) 0.071(5) 0.039(4)
O55 0.128(5) 0.072(4) 0.095(5) 0.010(3) 0.046(4) 0.051(4)
O56 0.097(5) 0.056(3) 0.114(5) 0.037(3) 0.027(4) 0.010(3)
N1 0.051(4) 0.052(4) 0.052(4) 0.005(3) 0.017(3) 0.023(3)
N3 0.051(3) 0.053(3) 0.048(4) 0.009(3) 0.017(3) 0.018(3)
N7 0.077(4) 0.046(3) 0.037(3) 0.009(3) 0.012(3) 0.026(3)
N9 0.067(4) 0.046(3) 0.038(3) 0.004(3) 0.017(3) 0.021(3)
N10 0.063(4) 0.043(3) 0.034(3) -0.001(2) 0.005(2) 0.018(3)
N25 0.060(4) 0.057(4) 0.054(4) -0.008(3) 0.027(3) 0.013(3)
N33 0.065(4) 0.049(4) 0.102(6) -0.009(4) 0.029(4) 0.007(3)
N39 0.074(4) 0.036(3) 0.043(3) 0.005(3) 0.030(3) 0.011(3)
N41 0.081(4) 0.042(3) 0.053(4) 0.005(3) 0.033(3) 0.028(3)
N45 0.059(4) 0.043(3) 0.046(4) 0.005(3) 0.018(3) 0.019(3)
N47 0.074(4) 0.044(3) 0.050(4) 0.006(3) 0.020(3) 0.023(3)
N48 0.121(6) 0.067(4) 0.044(4) 0.017(3) 0.031(4) 0.052(5)
N63 0.039(3) 0.053(4) 0.055(4) -0.004(3) 0.010(3) 0.017(3)
N71 0.052(4) 0.052(4) 0.086(5) 0.001(3) 0.020(3) 0.019(3)
C2 0.058(5) 0.056(5) 0.048(5) 0.006(4) 0.022(4) 0.019(4)
C4 0.059(4) 0.057(5) 0.050(5) 0.007(4) 0.020(4) 0.021(4)
C5 0.052(4) 0.039(4) 0.039(4) 0.004(3) 0.004(3) 0.015(3)
C6 0.047(4) 0.053(4) 0.044(4) 0.017(3) 0.019(3) 0.020(3)
C8 0.043(4) 0.049(4) 0.046(4) 0.009(4) 0.006(3) 0.012(3)
C11 0.076(5) 0.046(4) 0.047(4) 0.008(3) 0.010(4) 0.033(4)
C12 0.104(6) 0.047(4) 0.044(4) 0.014(3) 0.003(4) 0.035(4)
C13 0.114(7) 0.050(4) 0.052(5) -0.001(3) 0.015(5) 0.039(5)
C14 0.113(7) 0.085(6) 0.053(4) 0.017(4) 0.015(5) 0.063(6)
C15 0.103(7) 0.092(6) 0.085(6) 0.033(5) 0.031(6) 0.056(6)
C19 0.067(5) 0.061(5) 0.028(4) 0.010(3) 0.014(3) 0.030(4)
C20 0.070(5) 0.039(4) 0.059(5) 0.000(3) 0.019(4) 0.016(3)
C21 0.058(5) 0.053(4) 0.047(4) 0.011(3) 0.010(3) 0.018(4)
C22 0.055(4) 0.044(4) 0.059(5) -0.002(3) 0.020(4) 0.013(3)
C23 0.060(5) 0.059(4) 0.059(5) 0.011(4) 0.030(4) 0.022(4)
C24 0.083(6) 0.052(4) 0.041(4) 0.011(3) 0.032(4) 0.021(4)
C26 0.059(5) 0.056(4) 0.038(4) 0.005(3) 0.017(3) 0.017(4)
C27 0.052(5) 0.084(6) 0.056(5) 0.004(5) 0.011(4) 0.010(4)
C28 0.089(7) 0.099(7) 0.041(5) 0.008(5) 0.029(4) 0.030(6)
C29 0.053(5) 0.067(5) 0.072(6) -0.006(4) 0.013(4) 0.025(4)
C30 0.031(4) 0.059(5) 0.078(6) -0.014(4) -0.001(4) 0.013(3)
C31 0.081(6) 0.088(6) 0.039(4) -0.015(4) -0.008(4) 0.034(5)
C32 0.104(8) 0.109(8) 0.044(5) -0.016(5) -0.015(5) 0.064(7)
C34 0.067(6) 0.052(5) 0.184(13) 0.002(6) 0.047(7) 0.008(5)
C35 0.065(7) 0.041(5) 0.175(15) -0.006(7) -0.009(8) 0.009(5)
C36 0.083(9) 0.087(10) 0.136(13) -0.009(8) 0.001(8) 0.043(8)
C37 0.060(5) 0.056(5) 0.083(7) -0.020(5) -0.014(5) 0.025(4)
C38 0.039(4) 0.049(4) 0.106(8) -0.017(5) 0.007(5) 0.010(4)
C40 0.064(5) 0.047(4) 0.049(5) 0.000(3) 0.026(4) 0.019(4)
C42 0.066(4) 0.039(4) 0.037(4) 0.007(3) 0.019(3) 0.020(3)
C43 0.076(5) 0.042(4) 0.043(4) 0.001(3) 0.028(4) 0.016(4)
C44 0.072(5) 0.039(4) 0.056(5) 0.000(3) 0.026(4) 0.016(4)
C46 0.083(6) 0.036(4) 0.058(5) 0.004(3) 0.028(4) 0.028(4)
C49 0.065(5) 0.047(4) 0.060(5) 0.009(3) 0.010(3) 0.021(4)
C50 0.076(6) 0.082(6) 0.055(5) -0.001(4) 0.016(4) 0.025(5)
C51 0.079(5) 0.063(5) 0.082(6) 0.027(4) 0.018(4) 0.037(4)
C52 0.116(8) 0.068(5) 0.050(5) 0.013(4) 0.027(5) 0.026(5)
C53 0.103(7) 0.060(5) 0.098(7) 0.020(5) 0.046(6) 0.029(5)
C57 0.054(4) 0.030(3) 0.066(5) 0.006(3) 0.022(4) 0.010(3)
C58 0.041(3) 0.044(3) 0.044(4) 0.012(3) 0.014(3) 0.014(3)
C59 0.057(4) 0.049(4) 0.043(4) 0.002(3) 0.024(3) 0.016(3)
C60 0.039(4) 0.053(4) 0.042(4) 0.007(3) 0.017(3) 0.012(3)
C61 0.067(5) 0.040(3) 0.047(4) 0.003(3) 0.027(3) 0.013(3)
C62 0.078(6) 0.052(4) 0.054(5) 0.003(4) 0.023(4) 0.011(4)
C64 0.040(4) 0.053(4) 0.051(4) 0.001(3) 0.014(3) 0.021(3)
C65 0.068(5) 0.067(5) 0.036(4) 0.004(4) 0.025(4) 0.013(4)
C66 0.048(4) 0.078(5) 0.051(5) 0.002(4) 0.018(3) 0.010(4)
C67 0.052(4) 0.082(6) 0.039(4) -0.005(4) 0.001(3) 0.028(4)
C68 0.053(4) 0.057(4) 0.043(4) -0.005(3) 0.018(3) 0.021(4)
C69 0.077(6) 0.104(7) 0.044(5) 0.005(4) 0.016(4) 0.045(6)
C70 0.058(5) 0.075(6) 0.058(5) -0.014(4) 0.004(4) 0.022(4)
C72 0.060(5) 0.053(5) 0.103(7) -0.008(5) 0.031(5) 0.011(4)
C73 0.059(5) 0.051(4) 0.095(7) -0.007(5) 0.000(5) 0.016(4)
C74 0.068(6) 0.058(5) 0.057(5) -0.021(4) -0.015(4) 0.016(5)
C75 0.061(6) 0.075(6) 0.063(6) -0.011(5) -0.007(5) 0.028(5)
C76 0.061(5) 0.060(5) 0.049(4) 0.004(4) 0.010(4) 0.030(4)

loop_
_atom_type_symbol
_atom_type_scat_dispersion_real
_atom_type_scat_dispersion_imag
_atom_type_scat_Cromer_Mann_a1
_atom_type_scat_Cromer_Mann_b1
_atom_type_scat_Cromer_Mann_a2
_atom_type_scat_Cromer_Mann_b2
_atom_type_scat_Cromer_Mann_a3
_atom_type_scat_Cromer_Mann_b3
_atom_type_scat_Cromer_Mann_a4
_atom_type_scat_Cromer_Mann_b4
_atom_type_scat_Cromer_Mann_c
_atom_type_scat_source
C 0.0181 0.0091 2.3100 20.8439 1.0200 10.2075 1.5886 0.5687 0.8650 51.6512 0.2156 'International Tables Vol C 4.2.6.8 and 6.1.1.4'
H 0.0000 0.0000 0.4930 10.5109 0.3229 26.1257 0.1402 3.1424 0.0408 57.7998 0.0030 'International Tables Vol C 4.2.6.8 and 6.1.1.4'
N 0.0311 0.0180 12.2126 0.0057 3.1322 9.8933 2.0125 28.9975 1.1663 0.5826 -11.5290 'International Tables Vol C 4.2.6.8 and 6.1.1.4'
O 0.0492 0.0322 3.0485 13.2771 2.2868 5.7011 1.5463 0.3239 0.8670 32.9089 0.2508 'International Tables Vol C 4.2.6.8 and 6.1.1.4'

loop_
_geom_angle_atom_site_label_1
_geom_angle_site_symmetry_1
_geom_angle_atom_site_label_2
_geom_angle_site_symmetry_2
_geom_angle_atom_site_label_3
_geom_angle_site_symmetry_3
_geom_angle
_geom_angle_publ_flag
C15 . O16 . H36 . 117.1 no
C13 . O17 . H77 . 81.6 no
C11 . O18 . C14 . 109.9(7) yes
C53 . O54 . H1 . 92.0 no
C49 . O56 . C52 . 117.2(7) yes
C2 . N1 . C6 . 116.4(6) yes
C2 . N3 . C4 . 111.5(7) yes
C4 . N7 . C8 . 105.4(6) yes
C4 . N7 . C11 . 126.4(6) yes
C8 . N7 . C11 . 127.3(6) yes
C5 . N9 . C8 . 103.8(6) yes
C6 . N10 . H19 . 120.5 no
C6 . N10 . H25 . 120.9 no
H19 . N10 . H25 . 118.6 no
C26 . N25 . C30 . 118.6(7) yes
C34 . N33 . C38 . 121.1(10) yes
C40 . N39 . C44 . 119.6(6) yes
C40 . N41 . C42 . 111.3(6) yes
C42 . N45 . C46 . 105.8(6) yes
C42 . N45 . C49 . 130.3(6) yes
C46 . N45 . C49 . 123.8(6) yes
C43 . N47 . C46 . 105.0(6) yes
C44 . N48 . H24 . 119.6 no
C44 . N48 . H29 . 120.2 no
H24 . N48 . H29 . 120.2 no
C64 . N63 . C68 . 118.7(7) yes
C72 . N71 . C76 . 116.0(8) yes
N1 . C2 . N3 . 130.4(7) yes
N1 . C2 . H21 . 114.8 no
N3 . C2 . H21 . 114.8 no
N7 . C4 . N3 . 128.2(7) yes
N7 . C4 . C5 . 106.1(6) yes
N3 . C4 . C5 . 125.7(7) yes
C4 . C5 . N9 . 111.3(7) yes
C4 . C5 . C6 . 116.0(6) yes
N9 . C5 . C6 . 132.6(6) yes
C5 . C6 . N10 . 121.0(7) yes
C5 . C6 . N1 . 120.0(6) yes
N10 . C6 . N1 . 118.9(6) yes
N7 . C8 . N9 . 113.3(6) yes
N7 . C8 . C19 . 124.4(6) yes
N9 . C8 . C19 . 122.3(6) yes
N7 . C11 . O18 . 108.0(7) yes
N7 . C11 . C12 . 114.6(6) yes
O18 . C11 . C12 . 107.7(6) yes
N7 . C11 . H111 . 109.0 no
O18 . C11 . H111 . 109.5 no
C12 . C11 . H111 . 108.0 no
C11 . C12 . C13 . 100.4(7) yes
C11 . C12 . H121 . 111.2 no
C13 . C12 . H121 . 111.7 no
C11 . C12 . H122 . 112.0 no
C13 . C12 . H122 . 112.5 no
H121 . C12 . H122 . 108.9 no
C12 . C13 . O17 . 108.2(6) yes
C12 . C13 . C14 . 104.6(7) yes
O17 . C13 . C14 . 111.6(8) yes
C12 . C13 . H131 . 110.7 no
O17 . C13 . H131 . 109.9 no
C14 . C13 . H131 . 111.7 no
C13 . C14 . O18 . 105.3(7) yes
C13 . C14 . C15 . 112.5(8) yes
O18 . C14 . C15 . 108.5(7) yes
C13 . C14 . H141 . 108.7 no
O18 . C14 . H141 . 111.0 no
C15 . C14 . H141 . 110.7 no
C14 . C15 . O16 . 110.9(7) yes
C14 . C15 . H151 . 109.2 no
O16 . C15 . H151 . 108.3 no
C14 . C15 . H152 . 108.9 no
O16 . C15 . H152 . 110.2 no
H151 . C15 . H152 . 109.3 no
C8 . C19 . C20 . 122.7(7) yes
C8 . C19 . C24 . 118.9(7) yes
C20 . C19 . C24 . 118.3(7) yes
C19 . C20 . C21 . 121.5(7) yes
C19 . C20 . H201 . 118.8 no
C21 . C20 . H201 . 119.7 no
C20 . C21 . C22 . 118.6(8) yes
C20 . C21 . H211 . 120.9 no
C22 . C21 . H211 . 120.5 no
C21 . C22 . C23 . 119.9(8) yes
C21 . C22 . C26 . 121.1(8) yes
C23 . C22 . C26 . 119.0(7) yes
C22 . C23 . C24 . 120.0(8) yes
C22 . C23 . H231 . 120.4 no
C24 . C23 . H231 . 119.6 no
C19 . C24 . C23 . 121.7(7) yes
C19 . C24 . H241 . 118.2 no
C23 . C24 . H241 . 120.1 no
C22 . C26 . N25 . 117.1(7) yes
C22 . C26 . C27 . 119.6(7) yes
N25 . C26 . C27 . 123.3(8) yes
C26 . C27 . C28 . 117.1(9) yes
C26 . C27 . H271 . 121.6 no
C28 . C27 . H271 . 121.3 no
C27 . C28 . C29 . 122.9(9) yes
C27 . C28 . H281 . 117.8 no
C29 . C28 . H281 . 119.3 no
C28 . C29 . C30 . 116.5(8) yes
C28 . C29 . C31 . 125.8(10) yes
C30 . C29 . C31 . 117.7(9) yes
C29 . C30 . N25 . 121.5(8) yes
C29 . C30 . C38 . 119.6(8) yes
N25 . C30 . C38 . 118.9(9) yes
C29 . C31 . C32 . 125.2(12) yes
C29 . C31 . H311 . 117.5 no
C32 . C31 . H311 . 117.2 no
C31 . C32 . C37 . 121.3(10) yes
C31 . C32 . H321 . 119.1 no
C37 . C32 . H321 . 119.7 no
N33 . C34 . C35 . 119.4(13) yes
N33 . C34 . H341 . 120.2 no
C35 . C34 . H341 . 120.4 no
C34 . C35 . C36 . 118.0(12) yes
C34 . C35 . H351 . 121.0 no
C36 . C35 . H351 . 121.0 no
C35 . C36 . C37 . 121.6(14) yes
C35 . C36 . H361 . 118.8 no
C37 . C36 . H361 . 119.6 no
C32 . C37 . C36 . 123.5(12) yes
C32 . C37 . C38 . 116.5(9) yes
C36 . C37 . C38 . 119.8(13) yes
C30 . C38 . C37 . 119.6(10) yes
C30 . C38 . N33 . 120.5(8) yes
C37 . C38 . N33 . 119.7(9) yes
N39 . C40 . N41 . 128.5(7) yes
N39 . C40 . H401 . 115.8 no
N41 . C40 . H401 . 115.7 no
N45 . C42 . N41 . 127.5(6) yes
N45 . C42 . C43 . 106.1(6) yes
N41 . C42 . C43 . 126.3(7) yes
N47 . C43 . C42 . 110.9(7) yes
N47 . C43 . C44 . 130.9(7) yes
C42 . C43 . C44 . 118.3(6) yes
C43 . C44 . N39 . 116.0(7) yes
C43 . C44 . N48 . 124.8(7) yes
N39 . C44 . N48 . 119.2(7) yes
N45 . C46 . N47 . 112.2(6) yes
N45 . C46 . C57 . 124.8(7) yes
N47 . C46 . C57 . 123.0(6) yes
N45 . C49 . O56 . 108.6(7) yes
N45 . C49 . C50 . 117.1(8) yes
O56 . C49 . C50 . 104.2(7) yes
N45 . C49 . H491 . 107.4 no
O56 . C49 . H491 . 110.4 no
C50 . C49 . H491 . 109.0 no
C49 . C50 . C51 . 104.3(8) yes
C49 . C50 . H501 . 111.6 no
C51 . C50 . H501 . 106.4 no
C49 . C50 . H502 . 111.8 no
C51 . C50 . H502 . 113.2 no
H501 . C50 . H502 . 109.4 no
C50 . C51 . O55 . 118.7(8) yes
C50 . C51 . C52 . 105.9(8) yes
O55 . C51 . C52 . 115.5(7) yes
C50 . C51 . H511 . 106.6 no
O55 . C51 . H511 . 104.7 no
C52 . C51 . H511 . 104.0 no
C51 . C52 . O56 . 102.5(7) yes
C51 . C52 . C53 . 118.2(8) yes
O56 . C52 . C53 . 111.2(9) yes
C51 . C52 . H521 . 108.4 no
O56 . C52 . H521 . 107.2 no
C53 . C52 . H521 . 108.8 no
C52 . C53 . O54 . 115.4(9) yes
C52 . C53 . H531 . 107.5 no
O54 . C53 . H531 . 107.5 no
C52 . C53 . H532 . 108.5 no
O54 . C53 . H532 . 108.6 no
H531 . C53 . H532 . 109.2 no
C46 . C57 . C58 . 122.9(6) yes
C46 . C57 . C62 . 118.6(7) yes
C58 . C57 . C62 . 118.5(7) yes
C57 . C58 . C59 . 120.2(7) yes
C57 . C58 . H581 . 120.7 no
C59 . C58 . H581 . 119.1 no
C58 . C59 . C60 . 122.2(7) yes
C58 . C59 . H591 . 118.0 no
C60 . C59 . H591 . 119.8 no
C59 . C60 . C61 . 117.3(7) yes
C59 . C60 . C64 . 122.9(7) yes
C61 . C60 . C64 . 119.8(6) yes
C60 . C61 . C62 . 120.0(7) yes
C60 . C61 . H611 . 120.4 no
C62 . C61 . H611 . 119.5 no
C57 . C62 . C61 . 121.8(8) yes
C57 . C62 . H621 . 118.1 no
C61 . C62 . H621 . 120.1 no
C60 . C64 . N63 . 115.2(7) yes
C60 . C64 . C65 . 122.8(7) yes
N63 . C64 . C65 . 122.0(7) yes
C64 . C65 . C66 . 120.2(8) yes
C64 . C65 . H651 . 120.5 no
C66 . C65 . H651 . 119.4 no
C65 . C66 . C67 . 117.8(8) yes
C65 . C66 . H661 . 120.8 no
C67 . C66 . H661 . 121.5 no
C66 . C67 . C68 . 119.1(7) yes
C66 . C67 . C69 . 119.8(8) yes
C68 . C67 . C69 . 121.0(8) yes
C67 . C68 . N63 . 122.1(7) yes
C67 . C68 . C76 . 118.6(7) yes
N63 . C68 . C76 . 119.3(7) yes
C67 . C69 . C70 . 119.6(9) yes
C67 . C69 . H691 . 119.6 no
C70 . C69 . H691 . 120.8 no
C69 . C70 . C75 . 119.9(8) yes
C69 . C70 . H701 . 119.6 no
C75 . C70 . H701 . 120.5 no
N71 . C72 . C73 . 124.4(11) yes
N71 . C72 . H721 . 117.6 no
C73 . C72 . H721 . 118.0 no
C72 . C73 . C74 . 120.2(9) yes
C72 . C73 . H731 . 119.4 no
C74 . C73 . H731 . 120.4 no
C73 . C74 . C75 . 119.8(9) yes
C73 . C74 . H741 . 120.3 no
C75 . C74 . H741 . 119.9 no
C70 . C75 . C74 . 122.3(9) yes
C70 . C75 . C76 . 120.5(9) yes
C74 . C75 . C76 . 117.1(10) yes
C75 . C76 . N71 . 122.4(8) yes
C75 . C76 . C68 . 120.3(8) yes
N71 . C76 . C68 . 117.3(7) yes

loop_
_geom_bond_atom_site_label_1
_geom_bond_site_symmetry_1
_geom_bond_atom_site_label_2
_geom_bond_site_symmetry_2
_geom_bond_distance
_geom_bond_publ_flag
O16 . C15 . 1.464(11) yes
O16 . H36 . 0.820 no
O17 . C13 . 1.439(10) yes
O17 . H77 . 0.824 no
O18 . C11 . 1.414(10) yes
O18 . C14 . 1.429(10) yes
O54 . C53 . 1.413(12) yes
O54 . H1 . 0.836 no
O55 . C51 . 1.409(10) yes
O56 . C49 . 1.438(10) yes
O56 . C52 . 1.370(11) yes
N1 . C2 . 1.346(10) yes
N1 . C6 . 1.325(9) yes
N3 . C2 . 1.330(10) yes
N3 . C4 . 1.34(1) yes
N7 . C4 . 1.345(10) yes
N7 . C8 . 1.414(9) yes
N7 . C11 . 1.451(9) yes
N9 . C5 . 1.383(9) yes
N9 . C8 . 1.292(10) yes
N10 . C6 . 1.367(9) yes
N10 . H19 . 0.856 no
N10 . H25 . 0.859 no
N25 . C26 . 1.299(10) yes
N25 . C30 . 1.390(11) yes
N33 . C34 . 1.318(12) yes
N33 . C38 . 1.306(13) yes
N39 . C40 . 1.329(10) yes
N39 . C44 . 1.381(9) yes
N41 . C40 . 1.321(10) yes
N41 . C42 . 1.354(9) yes
N45 . C42 . 1.409(9) yes
N45 . C46 . 1.383(9) yes
N45 . C49 . 1.447(10) yes
N47 . C43 . 1.392(9) yes
N47 . C46 . 1.342(11) yes
N48 . C44 . 1.314(10) yes
N48 . H24 . 0.863 no
N48 . H29 . 0.872 no
N63 . C64 . 1.356(10) yes
N63 . C68 . 1.356(10) yes
N71 . C72 . 1.323(11) yes
N71 . C76 . 1.416(11) yes
C2 . H21 . 0.938 no
C4 . C5 . 1.387(11) yes
C5 . C6 . 1.429(10) yes
C8 . C19 . 1.486(11) yes
C11 . C12 . 1.503(12) yes
C11 . H111 . 0.983 no
C12 . C13 . 1.527(11) yes
C12 . H121 . 0.967 no
C12 . H122 . 0.969 no
C13 . C14 . 1.549(14) yes
C13 . H131 . 0.981 no
C14 . C15 . 1.531(13) yes
C14 . H141 . 0.979 no
C15 . H151 . 0.976 no
C15 . H152 . 0.970 no
C19 . C20 . 1.394(11) yes
C19 . C24 . 1.392(11) yes
C20 . C21 . 1.412(11) yes
C20 . H201 . 0.937 no
C21 . C22 . 1.383(11) yes
C21 . H211 . 0.932 no
C22 . C23 . 1.425(11) yes
C22 . C26 . 1.505(11) yes
C23 . C24 . 1.358(11) yes
C23 . H231 . 0.928 no
C24 . H241 . 0.925 no
C26 . C27 . 1.410(12) yes
C27 . C28 . 1.370(13) yes
C27 . H271 . 0.936 no
C28 . C29 . 1.360(14) yes
C28 . H281 . 0.923 no
C29 . C30 . 1.417(14) yes
C29 . C31 . 1.372(13) yes
C30 . C38 . 1.441(12) yes
C31 . C32 . 1.251(17) yes
C31 . H311 . 0.932 no
C32 . C37 . 1.494(18) yes
C32 . H321 . 0.943 no
C34 . C35 . 1.46(2) yes
C34 . H341 . 0.934 no
C35 . C36 . 1.27(2) yes
C35 . H351 . 0.929 no
C36 . C37 . 1.365(18) yes
C36 . H361 . 0.932 no
C37 . C38 . 1.380(14) yes
C40 . H401 . 0.934 no
C42 . C43 . 1.373(11) yes
C43 . C44 . 1.393(11) yes
C46 . C57 . 1.469(11) yes
C49 . C50 . 1.506(13) yes
C49 . H491 . 0.983 no
C50 . C51 . 1.524(13) yes
C50 . H501 . 0.974 no
C50 . H502 . 0.967 no
C51 . C52 . 1.537(13) yes
C51 . H511 . 0.997 no
C52 . C53 . 1.465(14) yes
C52 . H521 . 0.995 no
C53 . H531 . 0.977 no
C53 . H532 . 0.984 no
C57 . C58 . 1.362(10) yes
C57 . C62 . 1.395(10) yes
C58 . C59 . 1.376(10) yes
C58 . H581 . 0.933 no
C59 . C60 . 1.390(10) yes
C59 . H591 . 0.936 no
C60 . C61 . 1.397(10) yes
C60 . C64 . 1.477(10) yes
C61 . C62 . 1.366(11) yes
C61 . H611 . 0.934 no
C62 . H621 . 0.938 no
C64 . C65 . 1.391(10) yes
C65 . C66 . 1.393(11) yes
C65 . H651 . 0.941 no
C66 . C67 . 1.415(13) yes
C66 . H661 . 0.925 no
C67 . C68 . 1.399(11) yes
C67 . C69 . 1.472(13) yes
C68 . C76 . 1.409(12) yes
C69 . C70 . 1.371(14) yes
C69 . H691 . 0.933 no
C70 . C75 . 1.418(14) yes
C70 . H701 . 0.933 no
C72 . C73 . 1.417(14) yes
C72 . H721 . 0.922 no
C73 . C74 . 1.349(15) yes
C73 . H731 . 0.920 no
C74 . C75 . 1.418(14) yes
C74 . H741 . 0.922 no
C75 . C76 . 1.440(12) yes

loop_
_geom_hbond_atom_site_label_D
_geom_hbond_site_symmetry_D
_geom_hbond_atom_site_label_H
_geom_hbond_site_symmetry_H
_geom_hbond_atom_site_label_A
_geom_hbond_site_symmetry_A
_geom_hbond_angle_DHA
_geom_hbond_distance_DH
_geom_hbond_distance_HA
_geom_hbond_distance_DA
_geom_hbond_publ_flag
N48 . H29 . N1 1_556 176 0.87 2.17 3.043(10) yes
O16 . H36 . N3 . 165 0.82 1.99 2.794(9) yes

loop_
_platon_squeeze_void_nr
_platon_squeeze_void_average_x
_platon_squeeze_void_average_y
_platon_squeeze_void_average_z
_platon_squeeze_void_volume
_platon_squeeze_void_count_electrons
1 0.139 0.643 0.020 49.4 15.1
2 0.072 0.819 0.634 115.9 33.0
3 0.585 0.560 0.168 54.5 17.6

loop_
_cod_related_entry_id
_cod_related_entry_database
_cod_related_entry_code
1 ChemSpider 30653451
